data_1570167
loop_
_publ_author_name
'Ward, Robert J.'
'Rungthanaphatsophon, Pokpong'
'Huang, Patrick'
'Kelley, Steven P.'
'Walensky, Justin R.'

_publ_section_title
;
 Cooperative dihydrogen activation with unsupported uranium-metal bonds
 and characterization of a terminal U(iv) hydride.
;
_journal_issue 43
_journal_name_full 'Chemical science'
_journal_page_first 12255
_journal_page_last 12263
_journal_paper_doi 10.1039/d3sc04857h
_journal_volume 14
_journal_year 2023
_chemical_formula_moiety 'C29 H41 I O U'
_chemical_formula_sum 'C29 H41 I O U'
_chemical_formula_weight 770.55
_chemical_properties_physical Air-sensitive,Heat-sensitive,Radioactive
_space_group_crystal_system monoclinic
_space_group_IT_number 14
_space_group_name_Hall '-P 2yn'
_space_group_name_H-M_alt 'P 1 21/n 1'
_atom_sites_solution_hydrogens geom
_atom_sites_solution_primary dual
_atom_sites_solution_secondary difmap
_audit_creation_date 2021-09-24
_audit_creation_method
;
Olex2 1.2
(compiled 2018.05.29 svn.r3508 for OlexSys, GUI svn.r5506)
;
_audit_update_record
;
2023-05-19 deposited with the CCDC.	2023-10-23 downloaded from the CCDC.
;
_cell_angle_alpha 90
_cell_angle_beta 94.813(2)
_cell_angle_gamma 90
_cell_formula_units_Z 4
_cell_length_a 10.0045(14)
_cell_length_b 18.413(3)
_cell_length_c 15.158(2)
_cell_measurement_reflns_used 9524
_cell_measurement_temperature 150.0
_cell_measurement_theta_max 31.36
_cell_measurement_theta_min 2.32
_cell_volume 2782.5(7)
_computing_cell_refinement 'Bruker Apex3 V.2016.9-0/SAINT V8.37A'
_computing_data_collection 'Bruker Apex3 V.2016.9-0'
_computing_data_reduction 'Bruker Apex3 V.2016.9-0/SAINT V8.37A'
_computing_molecular_graphics 'Olex2 (Dolomanov et al., 2009)'
_computing_publication_material 'Olex2 (Dolomanov et al., 2009)'
_computing_structure_refinement 'ShelXL (Sheldrick, 2015)'
_computing_structure_solution 'ShelXT (Sheldrick, 2015)'
_diffrn_ambient_temperature 150.0
_diffrn_measured_fraction_theta_full 0.999
_diffrn_measured_fraction_theta_max 0.994
_diffrn_measurement_device_type 'Bruker APEX II area detector'
_diffrn_measurement_method 'omega and phi scans'
_diffrn_radiation_monochromator graphite
_diffrn_radiation_type MoK\a
_diffrn_radiation_wavelength 0.71073
_diffrn_reflns_av_R_equivalents 0.0372
_diffrn_reflns_av_unetI/netI 0.0169
_diffrn_reflns_Laue_measured_fraction_full 0.999
_diffrn_reflns_Laue_measured_fraction_max 0.994
_diffrn_reflns_limit_h_max 14
_diffrn_reflns_limit_h_min -14
_diffrn_reflns_limit_k_max 27
_diffrn_reflns_limit_k_min -27
_diffrn_reflns_limit_l_max 22
_diffrn_reflns_limit_l_min -22
_diffrn_reflns_number 116608
_diffrn_reflns_point_group_measured_fraction_full 0.999
_diffrn_reflns_point_group_measured_fraction_max 0.994
_diffrn_reflns_theta_full 25.242
_diffrn_reflns_theta_max 31.634
_diffrn_reflns_theta_min 1.744
_diffrn_source 'Sealed Source Mo with TRIUMPH optics'
_diffrn_standards_number 0
_exptl_absorpt_coefficient_mu 6.961
_exptl_absorpt_correction_T_max 0.7463
_exptl_absorpt_correction_T_min 0.3909
_exptl_absorpt_correction_type multi-scan
_exptl_absorpt_process_details 'Bruker AXScale'
_exptl_crystal_colour red
_exptl_crystal_colour_primary red
_exptl_crystal_density_diffrn 1.839
_exptl_crystal_description block
_exptl_crystal_F_000 1472
_exptl_crystal_recrystallization_method 'Re-crystallisation from solvent: Diethyl ether'
_exptl_crystal_size_max 0.32
_exptl_crystal_size_mid 0.16
_exptl_crystal_size_min 0.08
_refine_diff_density_max 1.943
_refine_diff_density_min -0.921
_refine_diff_density_rms 0.133
_refine_ls_extinction_method none
_refine_ls_goodness_of_fit_ref 1.133
_refine_ls_hydrogen_treatment constr
_refine_ls_matrix_type full
_refine_ls_number_parameters 302
_refine_ls_number_reflns 9307
_refine_ls_number_restraints 0
_refine_ls_restrained_S_all 1.133
_refine_ls_R_factor_all 0.0339
_refine_ls_R_factor_gt 0.0264
_refine_ls_shift/su_max 0.005
_refine_ls_shift/su_mean 0.000
_refine_ls_structure_factor_coef Fsqd
_refine_ls_weighting_details 'w=1/[\s^2^(Fo^2^)+(0.0197P)^2^+9.5209P] where P=(Fo^2^+2Fc^2^)/3'
_refine_ls_weighting_scheme calc
_refine_ls_wR_factor_gt 0.0603
_refine_ls_wR_factor_ref 0.0640
_reflns_Friedel_coverage 0.000
_reflns_number_gt 8255
_reflns_number_total 9307
_reflns_threshold_expression 'I > 2\s(I)'
_cod_data_source_file d3sc04857h5.cif
_cod_data_source_block 7
_cod_depositor_comments 'Adding full bibliography for 1570163--1570169.cif.'
_cod_database_code 1570167
_shelx_shelxl_version_number 2017/1
_shelx_space_group_comment
;
The symmetry employed for this shelxl refinement is uniquely defined
by the following loop, which should always be used as a source of
symmetry information in preference to the above space-group names.
They are only intended as comments.
;
_shelx_estimated_absorpt_t_max 0.606
_shelx_estimated_absorpt_t_min 0.214
_olex2_refinement_description
;
1. Fixed Uiso
 At 1.2 times of:
  All C(H) groups
 At 1.5 times of:
  All C(H,H,H) groups
2.a Aromatic/amide H refined with riding coordinates:
 C25(H25), C23(H23)
2.b Idealised Me refined as rotating group:
 C19(H19A,H19B,H19C), C6(H6A,H6B,H6C), C17(H17A,H17B,H17C), C9(H9A,H9B,H9C),
 C16(H16A,H16B,H16C), C29(H29A,H29B,H29C), C10(H10A,H10B,H10C), C27(H27A,H27B,
 H27C), C28(H28A,H28B,H28C), C18(H18A,H18B,H18C), C7(H7A,H7B,H7C), C20(H20A,
 H20B,H20C), C8(H8A,H8B,H8C)
;
_olex2_submission_special_instructions 'No special instructions were received'

loop_
_space_group_symop_operation_xyz
'x, y, z'
'-x+1/2, y+1/2, -z+1/2'
'-x, -y, -z'
'x-1/2, -y-1/2, z-1/2'

loop_
_atom_site_label
_atom_site_type_symbol
_atom_site_fract_x
_atom_site_fract_y
_atom_site_fract_z
_atom_site_U_iso_or_equiv
_atom_site_adp_type
_atom_site_occupancy
_atom_site_site_symmetry_order
_atom_site_calc_flag
_atom_site_refinement_flags_posn
_atom_site_refinement_flags_adp
_atom_site_refinement_flags_occupancy
_atom_site_disorder_assembly
_atom_site_disorder_group
U1 U 0.21175(2) 0.66831(2) 0.30300(2) 0.01702(3) Uani 1 1 d . . . . .
I1 I 0.25522(3) 0.65063(2) 0.50173(2) 0.03019(5) Uani 1 1 d . . . . .
O1 O 0.3790(2) 0.61272(13) 0.26655(16) 0.0239(5) Uani 1 1 d . . . . .
C5 C 0.3623(3) 0.78878(18) 0.3291(2) 0.0238(6) Uani 1 1 d . . . . .
C11 C 0.0356(3) 0.59834(18) 0.1857(2) 0.0248(6) Uani 1 1 d . . . . .
C2 C 0.2207(4) 0.79297(18) 0.2039(2) 0.0282(7) Uani 1 1 d . . . . .
C15 C -0.0466(3) 0.63777(18) 0.2404(2) 0.0257(6) Uani 1 1 d . . . . .
C26 C 0.5717(3) 0.54120(18) 0.3025(2) 0.0244(6) Uani 1 1 d . . . . .
C22 C 0.5018(3) 0.56926(19) 0.1492(2) 0.0252(6) Uani 1 1 d . . . . .
C21 C 0.4840(3) 0.57482(17) 0.2391(2) 0.0221(6) Uani 1 1 d . . . . .
C4 C 0.2354(4) 0.80981(19) 0.3534(3) 0.0281(7) Uani 1 1 d . . . . .
C12 C 0.0998(3) 0.54278(17) 0.2374(2) 0.0243(6) Uani 1 1 d . . . . .
C24 C 0.6987(3) 0.49475(19) 0.1856(3) 0.0286(7) Uani 1 1 d . . . . .
C13 C 0.0594(3) 0.54810(18) 0.3235(2) 0.0249(6) Uani 1 1 d . . . . .
C25 C 0.6784(3) 0.50164(19) 0.2737(3) 0.0282(7) Uani 1 1 d . . . . .
H25 H 0.739095 0.478631 0.316482 0.034 Uiso 1 1 calc R . . . .
C14 C -0.0311(3) 0.60711(19) 0.3255(2) 0.0260(7) Uani 1 1 d . . . . .
C1 C 0.3541(3) 0.77968(17) 0.2365(2) 0.0241(6) Uani 1 1 d . . . . .
C23 C 0.6104(4) 0.5287(2) 0.1246(3) 0.0294(7) Uani 1 1 d . . . . .
H23 H 0.623798 0.524429 0.063552 0.035 Uiso 1 1 calc R . . . .
C3 C 0.1478(4) 0.81186(19) 0.2765(3) 0.0316(8) Uani 1 1 d . . . . .
C19 C -0.1059(4) 0.6303(3) 0.4024(3) 0.0396(9) Uani 1 1 d . . . . .
H19A H -0.060201 0.611492 0.457412 0.059 Uiso 1 1 calc GR . . . .
H19B H -0.197536 0.611091 0.395146 0.059 Uiso 1 1 calc GR . . . .
H19C H -0.108904 0.683446 0.404907 0.059 Uiso 1 1 calc GR . . . .
C6 C 0.4709(4) 0.7684(2) 0.1834(3) 0.0385(9) Uani 1 1 d . . . . .
H6A H 0.515858 0.722823 0.201176 0.058 Uiso 1 1 calc GR . . . .
H6B H 0.533963 0.808893 0.193597 0.058 Uiso 1 1 calc GR . . . .
H6C H 0.439763 0.766225 0.120398 0.058 Uiso 1 1 calc GR . . . .
C17 C 0.1841(4) 0.4826(2) 0.2059(3) 0.0389(9) Uani 1 1 d . . . . .
H17A H 0.213584 0.495176 0.147783 0.058 Uiso 1 1 calc GR . . . .
H17B H 0.131346 0.437767 0.201175 0.058 Uiso 1 1 calc GR . . . .
H17C H 0.262703 0.475554 0.248147 0.058 Uiso 1 1 calc GR . . . .
C9 C 0.2025(5) 0.8377(2) 0.4420(3) 0.0461(11) Uani 1 1 d . . . . .
H9A H 0.118004 0.816038 0.457395 0.069 Uiso 1 1 calc GR . . . .
H9B H 0.193267 0.890633 0.439530 0.069 Uiso 1 1 calc GR . . . .
H9C H 0.274588 0.824531 0.486910 0.069 Uiso 1 1 calc GR . . . .
C16 C 0.0353(5) 0.6064(3) 0.0879(3) 0.0403(9) Uani 1 1 d . . . . .
H16A H 0.036718 0.658084 0.072570 0.060 Uiso 1 1 calc GR . . . .
H16B H -0.045821 0.583900 0.059105 0.060 Uiso 1 1 calc GR . . . .
H16C H 0.114684 0.582497 0.067582 0.060 Uiso 1 1 calc GR . . . .
C29 C 0.5484(4) 0.5457(2) 0.3980(3) 0.0355(8) Uani 1 1 d . . . . .
H29A H 0.552920 0.596612 0.417033 0.053 Uiso 1 1 calc GR . . . .
H29B H 0.617371 0.517642 0.432762 0.053 Uiso 1 1 calc GR . . . .
H29C H 0.459675 0.525974 0.407080 0.053 Uiso 1 1 calc GR . . . .
C10 C 0.4892(4) 0.7818(2) 0.3884(3) 0.0384(9) Uani 1 1 d . . . . .
H10A H 0.468070 0.764026 0.446580 0.058 Uiso 1 1 calc GR . . . .
H10B H 0.532938 0.829283 0.395014 0.058 Uiso 1 1 calc GR . . . .
H10C H 0.549446 0.747365 0.362361 0.058 Uiso 1 1 calc GR . . . .
C27 C 0.4053(4) 0.6021(2) 0.0801(3) 0.0368(9) Uani 1 1 d . . . . .
H27A H 0.351033 0.563726 0.050131 0.055 Uiso 1 1 calc GR . . . .
H27B H 0.454907 0.628111 0.036846 0.055 Uiso 1 1 calc GR . . . .
H27C H 0.346473 0.636206 0.108065 0.055 Uiso 1 1 calc GR . . . .
C28 C 0.8097(4) 0.4476(2) 0.1563(4) 0.0419(10) Uani 1 1 d . . . . .
H28A H 0.880526 0.443086 0.204675 0.063 Uiso 1 1 calc GR . . . .
H28B H 0.846686 0.469651 0.104773 0.063 Uiso 1 1 calc GR . . . .
H28C H 0.773975 0.399356 0.140347 0.063 Uiso 1 1 calc GR . . . .
C18 C 0.0919(5) 0.4939(2) 0.3950(3) 0.0408(9) Uani 1 1 d . . . . .
H18A H 0.183061 0.475525 0.390925 0.061 Uiso 1 1 calc GR . . . .
H18B H 0.028030 0.453541 0.388426 0.061 Uiso 1 1 calc GR . . . .
H18C H 0.085960 0.517067 0.452790 0.061 Uiso 1 1 calc GR . . . .
C7 C 0.1701(6) 0.7972(3) 0.1083(3) 0.0484(12) Uani 1 1 d . . . . .
H7A H 0.217151 0.761323 0.074513 0.073 Uiso 1 1 calc GR . . . .
H7B H 0.186471 0.845971 0.085719 0.073 Uiso 1 1 calc GR . . . .
H7C H 0.073637 0.787024 0.102103 0.073 Uiso 1 1 calc GR . . . .
C20 C -0.1532(4) 0.6906(2) 0.2082(3) 0.0418(10) Uani 1 1 d . . . . .
H20A H -0.173725 0.722527 0.256942 0.063 Uiso 1 1 calc GR . . . .
H20B H -0.234208 0.664058 0.186366 0.063 Uiso 1 1 calc GR . . . .
H20C H -0.121423 0.719806 0.160079 0.063 Uiso 1 1 calc GR . . . .
C8 C 0.0095(5) 0.8439(2) 0.2731(4) 0.0533(14) Uani 1 1 d . . . . .
H8A H -0.035573 0.837116 0.213784 0.080 Uiso 1 1 calc GR . . . .
H8B H 0.015887 0.895889 0.286661 0.080 Uiso 1 1 calc GR . . . .
H8C H -0.042030 0.819604 0.316749 0.080 Uiso 1 1 calc GR . . . .

loop_
_atom_site_aniso_label
_atom_site_aniso_U_11
_atom_site_aniso_U_22
_atom_site_aniso_U_33
_atom_site_aniso_U_23
_atom_site_aniso_U_13
_atom_site_aniso_U_12
U1 0.01546(5) 0.01553(5) 0.02002(5) 0.00010(4) 0.00111(3) 0.00077(4)
I1 0.03352(12) 0.03579(12) 0.02099(10) 0.00115(8) 0.00068(8) -0.00078(9)
O1 0.0194(11) 0.0225(11) 0.0301(12) -0.0012(9) 0.0044(9) 0.0040(8)
C5 0.0226(15) 0.0205(14) 0.0278(16) -0.0010(12) -0.0007(12) -0.0050(11)
C11 0.0251(16) 0.0226(15) 0.0258(15) -0.0012(12) -0.0033(12) -0.0033(12)
C2 0.0356(19) 0.0166(14) 0.0310(17) 0.0061(12) -0.0047(14) -0.0030(13)
C15 0.0185(14) 0.0209(15) 0.0366(18) 0.0002(13) -0.0042(13) -0.0014(11)
C26 0.0187(14) 0.0210(14) 0.0334(17) -0.0001(12) 0.0028(12) 0.0003(11)
C22 0.0241(15) 0.0227(15) 0.0292(16) -0.0030(12) 0.0044(13) 0.0013(12)
C21 0.0184(14) 0.0163(13) 0.0320(16) -0.0026(11) 0.0047(12) -0.0002(10)
C4 0.0323(18) 0.0177(14) 0.0355(18) -0.0044(13) 0.0097(14) -0.0018(13)
C12 0.0233(15) 0.0171(14) 0.0323(17) -0.0028(12) 0.0006(13) -0.0015(11)
C24 0.0191(14) 0.0210(15) 0.047(2) -0.0091(14) 0.0086(14) -0.0006(12)
C13 0.0250(16) 0.0196(14) 0.0303(16) 0.0035(12) 0.0025(13) -0.0032(12)
C25 0.0177(14) 0.0234(15) 0.043(2) -0.0018(14) 0.0020(13) 0.0014(12)
C14 0.0193(15) 0.0257(16) 0.0337(17) -0.0019(13) 0.0060(13) -0.0039(12)
C1 0.0265(16) 0.0174(14) 0.0290(16) 0.0014(11) 0.0055(13) -0.0037(11)
C23 0.0262(17) 0.0267(16) 0.0366(19) -0.0084(14) 0.0105(14) -0.0034(13)
C3 0.0238(16) 0.0175(14) 0.053(2) 0.0014(14) 0.0012(15) 0.0016(12)
C19 0.0259(18) 0.049(2) 0.046(2) -0.0076(19) 0.0141(17) -0.0046(17)
C6 0.042(2) 0.0321(19) 0.045(2) 0.0004(16) 0.0205(18) -0.0073(16)
C17 0.036(2) 0.0213(17) 0.060(3) -0.0104(17) 0.0093(19) 0.0006(15)
C9 0.063(3) 0.029(2) 0.049(3) -0.0150(18) 0.026(2) -0.0055(19)
C16 0.044(2) 0.049(2) 0.0262(18) 0.0012(16) -0.0071(16) -0.0084(19)
C29 0.0303(19) 0.044(2) 0.0322(19) 0.0075(16) 0.0045(15) 0.0080(16)
C10 0.032(2) 0.043(2) 0.038(2) 0.0028(17) -0.0081(16) -0.0142(17)
C27 0.044(2) 0.037(2) 0.0298(19) -0.0018(15) 0.0027(16) 0.0117(17)
C28 0.0239(18) 0.035(2) 0.069(3) -0.016(2) 0.0115(18) 0.0047(15)
C18 0.048(2) 0.033(2) 0.041(2) 0.0135(17) -0.0012(18) -0.0054(18)
C7 0.063(3) 0.040(2) 0.039(2) 0.0151(19) -0.018(2) -0.011(2)
C20 0.0257(19) 0.0303(19) 0.066(3) 0.0008(19) -0.0152(18) 0.0043(15)
C8 0.030(2) 0.0243(19) 0.105(5) -0.004(2) 0.000(2) 0.0102(16)

loop_
_atom_type_symbol
_atom_type_description
_atom_type_scat_dispersion_real
_atom_type_scat_dispersion_imag
_atom_type_scat_source
C C 0.0033 0.0016 'International Tables Vol C Tables 4.2.6.8 and 6.1.1.4'
H H 0.0000 0.0000 'International Tables Vol C Tables 4.2.6.8 and 6.1.1.4'
O O 0.0106 0.0060 'International Tables Vol C Tables 4.2.6.8 and 6.1.1.4'
I I -0.4742 1.8119 'International Tables Vol C Tables 4.2.6.8 and 6.1.1.4'
U U -9.6767 9.6646 'International Tables Vol C Tables 4.2.6.8 and 6.1.1.4'

loop_
_geom_angle_atom_site_label_1
_geom_angle_atom_site_label_2
_geom_angle_atom_site_label_3
_geom_angle
_geom_angle_site_symmetry_1
_geom_angle_site_symmetry_3
_geom_angle_publ_flag
O1 U1 I1 99.22(7) . . ?
O1 U1 C5 89.54(10) . . ?
O1 U1 C11 94.86(10) . . ?
O1 U1 C2 101.68(11) . . ?
O1 U1 C15 124.43(10) . . ?
O1 U1 C4 119.60(10) . . ?
O1 U1 C12 78.46(10) . . ?
O1 U1 C13 95.81(10) . . ?
O1 U1 C14 125.20(10) . . ?
O1 U1 C1 79.37(10) . . ?
O1 U1 C3 128.32(11) . . ?
C5 U1 I1 84.87(7) . . ?
C5 U1 C11 144.10(10) . . ?
C5 U1 C2 49.36(11) . . ?
C5 U1 C15 136.13(10) . . ?
C5 U1 C4 30.09(11) . . ?
C5 U1 C12 164.18(11) . . ?
C5 U1 C13 164.97(11) . . ?
C5 U1 C14 144.69(11) . . ?
C5 U1 C1 30.06(10) . . ?
C5 U1 C3 49.29(11) . . ?
C11 U1 I1 129.13(7) . . ?
C11 U1 C2 95.00(11) . . ?
C11 U1 C15 30.08(11) . . ?
C11 U1 C14 49.51(11) . . ?
C11 U1 C1 116.28(11) . . ?
C11 U1 C3 103.32(11) . . ?
C2 U1 I1 128.72(8) . . ?
C15 U1 I1 112.10(8) . . ?
C15 U1 C2 93.16(11) . . ?
C15 U1 C1 122.13(11) . . ?
C15 U1 C3 86.86(11) . . ?
C4 U1 I1 79.72(8) . . ?
C4 U1 C11 132.35(11) . . ?
C4 U1 C2 49.27(11) . . ?
C4 U1 C15 110.61(11) . . ?
C4 U1 C13 141.61(11) . . ?
C4 U1 C14 114.74(11) . . ?
C4 U1 C1 49.44(10) . . ?
C4 U1 C3 29.68(12) . . ?
C12 U1 I1 107.03(8) . . ?
C12 U1 C11 30.05(10) . . ?
C12 U1 C2 122.76(11) . . ?
C12 U1 C15 49.50(10) . . ?
C12 U1 C4 160.09(11) . . ?
C12 U1 C13 29.87(11) . . ?
C12 U1 C14 49.49(10) . . ?
C12 U1 C1 135.50(11) . . ?
C12 U1 C3 133.00(11) . . ?
C13 U1 I1 80.42(8) . . ?
C13 U1 C11 49.53(11) . . ?
C13 U1 C2 141.83(11) . . ?
C13 U1 C15 49.48(10) . . ?
C13 U1 C14 30.14(10) . . ?
C13 U1 C1 164.97(11) . . ?
C13 U1 C3 132.47(11) . . ?
C14 U1 I1 83.46(8) . . ?
C14 U1 C2 118.93(11) . . ?
C14 U1 C15 29.82(11) . . ?
C14 U1 C1 148.51(11) . . ?
C14 U1 C3 102.56(11) . . ?
C1 U1 I1 114.30(7) . . ?
C1 U1 C2 29.69(11) . . ?
C1 U1 C3 49.14(11) . . ?
C3 U1 I1 105.19(9) . . ?
C3 U1 C2 29.85(12) . . ?
C21 O1 U1 176.9(2) . . ?
C4 C5 U1 76.07(19) . . ?
C4 C5 C1 108.4(3) . . ?
C4 C5 C10 127.2(3) . . ?
C1 C5 U1 76.73(19) . . ?
C1 C5 C10 124.3(3) . . ?
C10 C5 U1 116.9(2) . . ?
C15 C11 U1 75.55(19) . . ?
C15 C11 C16 125.4(3) . . ?
C12 C11 U1 74.94(19) . . ?
C12 C11 C15 107.8(3) . . ?
C12 C11 C16 126.0(3) . . ?
C16 C11 U1 123.4(2) . . ?
C1 C2 U1 74.68(19) . . ?
C1 C2 C3 107.8(3) . . ?
C1 C2 C7 125.7(4) . . ?
C3 C2 U1 74.8(2) . . ?
C3 C2 C7 125.9(4) . . ?
C7 C2 U1 123.3(3) . . ?
C11 C15 U1 74.37(19) . . ?
C11 C15 C20 125.2(4) . . ?
C14 C15 U1 74.69(19) . . ?
C14 C15 C11 107.9(3) . . ?
C14 C15 C20 125.6(4) . . ?
C20 C15 U1 127.4(2) . . ?
C21 C26 C25 118.2(3) . . ?
C21 C26 C29 120.4(3) . . ?
C25 C26 C29 121.4(3) . . ?
C21 C22 C23 117.8(3) . . ?
C21 C22 C27 121.9(3) . . ?
C23 C22 C27 120.2(3) . . ?
O1 C21 C26 118.5(3) . . ?
O1 C21 C22 120.3(3) . . ?
C26 C21 C22 121.2(3) . . ?
C5 C4 U1 73.84(19) . . ?
C5 C4 C9 126.9(4) . . ?
C3 C4 U1 76.0(2) . . ?
C3 C4 C5 107.8(3) . . ?
C3 C4 C9 124.5(4) . . ?
C9 C4 U1 123.9(3) . . ?
C11 C12 U1 75.01(19) . . ?
C11 C12 C17 127.1(4) . . ?
C13 C12 U1 75.09(19) . . ?
C13 C12 C11 108.3(3) . . ?
C13 C12 C17 124.3(3) . . ?
C17 C12 U1 121.4(2) . . ?
C25 C24 C28 120.9(4) . . ?
C23 C24 C25 118.2(3) . . ?
C23 C24 C28 120.9(4) . . ?
C12 C13 U1 75.04(19) . . ?
C12 C13 C14 107.9(3) . . ?
C12 C13 C18 124.6(3) . . ?
C14 C13 U1 75.13(19) . . ?
C14 C13 C18 126.9(4) . . ?
C18 C13 U1 122.6(3) . . ?
C26 C25 H25 118.9 . . ?
C24 C25 C26 122.2(3) . . ?
C24 C25 H25 118.9 . . ?
C15 C14 U1 75.50(19) . . ?
C15 C14 C13 108.1(3) . . ?
C15 C14 C19 125.2(4) . . ?
C13 C14 U1 74.73(19) . . ?
C13 C14 C19 126.6(4) . . ?
C19 C14 U1 119.2(2) . . ?
C5 C1 U1 73.20(18) . . ?
C5 C1 C6 124.9(3) . . ?
C2 C1 U1 75.64(19) . . ?
C2 C1 C5 107.7(3) . . ?
C2 C1 C6 126.8(4) . . ?
C6 C1 U1 123.5(2) . . ?
C22 C23 H23 118.8 . . ?
C24 C23 C22 122.4(4) . . ?
C24 C23 H23 118.8 . . ?
C2 C3 U1 75.4(2) . . ?
C2 C3 C8 127.2(4) . . ?
C4 C3 U1 74.3(2) . . ?
C4 C3 C2 108.3(3) . . ?
C4 C3 C8 123.4(4) . . ?
C8 C3 U1 126.0(3) . . ?
C14 C19 H19A 109.5 . . ?
C14 C19 H19B 109.5 . . ?
C14 C19 H19C 109.5 . . ?
H19A C19 H19B 109.5 . . ?
H19A C19 H19C 109.5 . . ?
H19B C19 H19C 109.5 . . ?
C1 C6 H6A 109.5 . . ?
C1 C6 H6B 109.5 . . ?
C1 C6 H6C 109.5 . . ?
H6A C6 H6B 109.5 . . ?
H6A C6 H6C 109.5 . . ?
H6B C6 H6C 109.5 . . ?
C12 C17 H17A 109.5 . . ?
C12 C17 H17B 109.5 . . ?
C12 C17 H17C 109.5 . . ?
H17A C17 H17B 109.5 . . ?
H17A C17 H17C 109.5 . . ?
H17B C17 H17C 109.5 . . ?
C4 C9 H9A 109.5 . . ?
C4 C9 H9B 109.5 . . ?
C4 C9 H9C 109.5 . . ?
H9A C9 H9B 109.5 . . ?
H9A C9 H9C 109.5 . . ?
H9B C9 H9C 109.5 . . ?
C11 C16 H16A 109.5 . . ?
C11 C16 H16B 109.5 . . ?
C11 C16 H16C 109.5 . . ?
H16A C16 H16B 109.5 . . ?
H16A C16 H16C 109.5 . . ?
H16B C16 H16C 109.5 . . ?
C26 C29 H29A 109.5 . . ?
C26 C29 H29B 109.5 . . ?
C26 C29 H29C 109.5 . . ?
H29A C29 H29B 109.5 . . ?
H29A C29 H29C 109.5 . . ?
H29B C29 H29C 109.5 . . ?
C5 C10 H10A 109.5 . . ?
C5 C10 H10B 109.5 . . ?
C5 C10 H10C 109.5 . . ?
H10A C10 H10B 109.5 . . ?
H10A C10 H10C 109.5 . . ?
H10B C10 H10C 109.5 . . ?
C22 C27 H27A 109.5 . . ?
C22 C27 H27B 109.5 . . ?
C22 C27 H27C 109.5 . . ?
H27A C27 H27B 109.5 . . ?
H27A C27 H27C 109.5 . . ?
H27B C27 H27C 109.5 . . ?
C24 C28 H28A 109.5 . . ?
C24 C28 H28B 109.5 . . ?
C24 C28 H28C 109.5 . . ?
H28A C28 H28B 109.5 . . ?
H28A C28 H28C 109.5 . . ?
H28B C28 H28C 109.5 . . ?
C13 C18 H18A 109.5 . . ?
C13 C18 H18B 109.5 . . ?
C13 C18 H18C 109.5 . . ?
H18A C18 H18B 109.5 . . ?
H18A C18 H18C 109.5 . . ?
H18B C18 H18C 109.5 . . ?
C2 C7 H7A 109.5 . . ?
C2 C7 H7B 109.5 . . ?
C2 C7 H7C 109.5 . . ?
H7A C7 H7B 109.5 . . ?
H7A C7 H7C 109.5 . . ?
H7B C7 H7C 109.5 . . ?
C15 C20 H20A 109.5 . . ?
C15 C20 H20B 109.5 . . ?
C15 C20 H20C 109.5 . . ?
H20A C20 H20B 109.5 . . ?
H20A C20 H20C 109.5 . . ?
H20B C20 H20C 109.5 . . ?
C3 C8 H8A 109.5 . . ?
C3 C8 H8B 109.5 . . ?
C3 C8 H8C 109.5 . . ?
H8A C8 H8B 109.5 . . ?
H8A C8 H8C 109.5 . . ?
H8B C8 H8C 109.5 . . ?

loop_
_geom_bond_atom_site_label_1
_geom_bond_atom_site_label_2
_geom_bond_distance
_geom_bond_site_symmetry_2
_geom_bond_publ_flag
U1 I1 3.0249(5) . ?
U1 O1 2.075(2) . ?
U1 C5 2.692(3) . ?
U1 C11 2.721(3) . ?
U1 C2 2.749(3) . ?
U1 C15 2.736(3) . ?
U1 C4 2.720(3) . ?
U1 C12 2.720(3) . ?
U1 C13 2.720(3) . ?
U1 C14 2.725(3) . ?
U1 C1 2.736(3) . ?
U1 C3 2.741(4) . ?
O1 C21 1.356(4) . ?
C5 C4 1.405(5) . ?
C5 C1 1.408(5) . ?
C5 C10 1.498(5) . ?
C11 C15 1.416(5) . ?
C11 C12 1.411(5) . ?
C11 C16 1.490(5) . ?
C2 C1 1.405(5) . ?
C2 C3 1.414(6) . ?
C2 C7 1.496(6) . ?
C15 C14 1.405(5) . ?
C15 C20 1.495(5) . ?
C26 C21 1.390(5) . ?
C26 C25 1.392(5) . ?
C26 C29 1.488(5) . ?
C22 C21 1.393(5) . ?
C22 C23 1.394(5) . ?
C22 C27 1.492(5) . ?
C4 C3 1.399(6) . ?
C4 C9 1.500(6) . ?
C12 C13 1.402(5) . ?
C12 C17 1.494(5) . ?
C24 C25 1.375(5) . ?
C24 C23 1.374(6) . ?
C24 C28 1.505(5) . ?
C13 C14 1.416(5) . ?
C13 C18 1.489(5) . ?
C25 H25 0.9500 . ?
C14 C19 1.499(5) . ?
C1 C6 1.489(5) . ?
C23 H23 0.9500 . ?
C3 C8 1.501(5) . ?
C19 H19A 0.9800 . ?
C19 H19B 0.9800 . ?
C19 H19C 0.9800 . ?
C6 H6A 0.9800 . ?
C6 H6B 0.9800 . ?
C6 H6C 0.9800 . ?
C17 H17A 0.9800 . ?
C17 H17B 0.9800 . ?
C17 H17C 0.9800 . ?
C9 H9A 0.9800 . ?
C9 H9B 0.9800 . ?
C9 H9C 0.9800 . ?
C16 H16A 0.9800 . ?
C16 H16B 0.9800 . ?
C16 H16C 0.9800 . ?
C29 H29A 0.9800 . ?
C29 H29B 0.9800 . ?
C29 H29C 0.9800 . ?
C10 H10A 0.9800 . ?
C10 H10B 0.9800 . ?
C10 H10C 0.9800 . ?
C27 H27A 0.9800 . ?
C27 H27B 0.9800 . ?
C27 H27C 0.9800 . ?
C28 H28A 0.9800 . ?
C28 H28B 0.9800 . ?
C28 H28C 0.9800 . ?
C18 H18A 0.9800 . ?
C18 H18B 0.9800 . ?
C18 H18C 0.9800 . ?
C7 H7A 0.9800 . ?
C7 H7B 0.9800 . ?
C7 H7C 0.9800 . ?
C20 H20A 0.9800 . ?
C20 H20B 0.9800 . ?
C20 H20C 0.9800 . ?
C8 H8A 0.9800 . ?
C8 H8B 0.9800 . ?
C8 H8C 0.9800 . ?
